data_7055642
loop_
_publ_author_name
'Mathusalini, Sadasivam'
'Arasakumar, Thangaraj'
'Lakshmi, Krishnasamy'
'Lin, Chia-Her'
'Mohan, Palathurai Subramaniam'
'Ramnath, Madhusudhanan Gogul'
'Thirugnanasampandan, Ramaraj'

_publ_section_title
;
 Synthesis and biological evaluation of new spirooxindoles with embedded
 pharmacophores
;
_journal_issue 6
_journal_name_full 'New J. Chem.'
_journal_page_first 5164
_journal_paper_doi 10.1039/C6NJ00534A
_journal_volume 40
_journal_year 2016
_chemical_formula_moiety 'C31 H25 N3 O4'
_chemical_formula_sum 'C31 H25 N3 O4'
_chemical_formula_weight 503.54
_chemical_name_systematic
; 
 ? 
;
_space_group_crystal_system triclinic
_space_group_IT_number 2
_space_group_name_Hall '-P 1'
_space_group_name_H-M_alt 'P -1'
_symmetry_space_group_name_Hall '-P 1'
_symmetry_space_group_name_H-M 'P -1'
_atom_sites_solution_hydrogens geom
_atom_sites_solution_primary direct
_atom_sites_solution_secondary dimap
_audit_creation_method 'APEX2 v2014.1-1'
_audit_update_record
;
2016-03-30 deposited with the CCDC.
2016-04-14 downloaded from the CCDC.
;
_cell_angle_alpha 70.6430(10)
_cell_angle_beta 68.0390(10)
_cell_angle_gamma 87.7640(10)
_cell_formula_units_Z 2
_cell_length_a 9.94810(10)
_cell_length_b 10.86510(10)
_cell_length_c 13.2427(2)
_cell_measurement_reflns_used 8352
_cell_measurement_temperature 296(2)
_cell_measurement_theta_max 27.2051
_cell_measurement_theta_min 2.1655
_cell_volume 1246.55(3)
_computing_cell_refinement 'SAINT V8.34A (Bruker AXS Inc., 2013)'
_computing_data_collection 'APEX2 (Bruker AXS, 2010)'
_computing_data_reduction 'SAINT V8.34A (Bruker AXS Inc., 2013)'
_computing_molecular_graphics 'SHELXTL (Sheldrick, 2008)'
_computing_publication_material SHELXTL
_computing_structure_refinement 'SHELXL-2013 (Sheldrick, 2013)'
_computing_structure_solution 'SHELXL-2013 (Sheldrick, 2013)'
_diffrn_ambient_temperature 296(2)
_diffrn_detector_area_resol_mean 8.3333
_diffrn_measured_fraction_theta_full 1.000
_diffrn_measured_fraction_theta_max 0.998
_diffrn_measurement_device_type 'Bruker APEX-II CCD'
_diffrn_measurement_method '\f and \w scans'
_diffrn_radiation_type MoK\a
_diffrn_radiation_wavelength 0.71073
_diffrn_reflns_av_R_equivalents 0.0314
_diffrn_reflns_av_unetI/netI 0.0344
_diffrn_reflns_Laue_measured_fraction_full 1.000
_diffrn_reflns_Laue_measured_fraction_max 0.998
_diffrn_reflns_limit_h_max 11
_diffrn_reflns_limit_h_min -12
_diffrn_reflns_limit_k_max 14
_diffrn_reflns_limit_k_min -14
_diffrn_reflns_limit_l_max 17
_diffrn_reflns_limit_l_min -17
_diffrn_reflns_number 21274
_diffrn_reflns_point_group_measured_fraction_full 1.000
_diffrn_reflns_point_group_measured_fraction_max 0.998
_diffrn_reflns_theta_full 25.242
_diffrn_reflns_theta_max 27.385
_diffrn_reflns_theta_min 1.764
_exptl_absorpt_coefficient_mu 0.090
_exptl_absorpt_correction_T_max 0.9420
_exptl_absorpt_correction_T_min 0.8916
_exptl_absorpt_correction_type multi-scan
_exptl_absorpt_process_details 'SADABS V2012/1 (Bruker AXS Inc.)'
_exptl_crystal_colour colourless
_exptl_crystal_density_diffrn 1.342
_exptl_crystal_density_meas ?
_exptl_crystal_density_method 'not measured'
_exptl_crystal_description lamellar
_exptl_crystal_F_000 528
_exptl_crystal_size_max 0.35
_exptl_crystal_size_mid 0.25
_exptl_crystal_size_min 0.12
_refine_diff_density_max 0.214
_refine_diff_density_min -0.193
_refine_diff_density_rms 0.039
_refine_ls_extinction_method none
_refine_ls_goodness_of_fit_ref 1.043
_refine_ls_hydrogen_treatment constr
_refine_ls_matrix_type full
_refine_ls_number_parameters 346
_refine_ls_number_reflns 5638
_refine_ls_number_restraints 0
_refine_ls_restrained_S_all 1.043
_refine_ls_R_factor_all 0.0703
_refine_ls_R_factor_gt 0.0450
_refine_ls_shift/su_max 0.000
_refine_ls_shift/su_mean 0.000
_refine_ls_structure_factor_coef Fsqd
_refine_ls_weighting_details 'w=1/[\s^2^(Fo^2^)+(0.0534P)^2^+0.2087P] where P=(Fo^2^+2Fc^2^)/3'
_refine_ls_weighting_scheme calc
_refine_ls_wR_factor_gt 0.1054
_refine_ls_wR_factor_ref 0.1200
_reflns_Friedel_coverage 0.000
_reflns_number_gt 3911
_reflns_number_total 5638
_reflns_threshold_expression 'I > 2\s(I)'
_cod_data_source_file c6nj00534a2.cif
_cod_data_source_block 10c
_cod_depositor_comments
;
The following automatic conversions were performed:

'_exptl_crystal_density_meas' value 'not measured' was changed to '?'
- the value is perceived as not measured.

Automatic conversion script
Id: cif_fix_values 4268 2015-11-12 08:31:59Z antanas 
;
_cod_database_code 7055642
_shelx_space_group_comment
; 
The symmetry employed for this shelxl refinement is uniquely defined 
by the following loop, which should always be used as a source of 
symmetry information in preference to the above space-group names. 
They are only intended as comments. 
;

loop_
_space_group_symop_operation_xyz
'x, y, z'
'-x, -y, -z'

loop_
_atom_site_label
_atom_site_type_symbol
_atom_site_fract_x
_atom_site_fract_y
_atom_site_fract_z
_atom_site_U_iso_or_equiv
_atom_site_adp_type
_atom_site_occupancy
_atom_site_site_symmetry_order
_atom_site_calc_flag
_atom_site_refinement_flags_posn
_atom_site_refinement_flags_adp
O1 O 0.58846(13) 0.36370(12) 0.46031(11) 0.0530(3) Uani 1 1 d . .
O2 O 1.05564(13) 0.22675(11) 0.36637(11) 0.0487(3) Uani 1 1 d . .
O3 O 1.03350(12) 0.38367(11) 0.12856(9) 0.0401(3) Uani 1 1 d . .
O4 O 0.95507(14) 0.19324(11) 0.03723(9) 0.0491(3) Uani 1 1 d . .
N1 N 0.74482(14) 0.12903(11) 0.46069(10) 0.0317(3) Uani 1 1 d . .
N2 N 0.82102(14) 0.42806(12) 0.09927(10) 0.0354(3) Uani 1 1 d . .
H16 H 0.8544 0.4954 0.0370 0.043 Uiso 1 1 calc R U
N3 N 0.80822(16) 0.05131(13) 0.01909(11) 0.0434(3) Uani 1 1 d . .
C1 C 0.5631(3) -0.2122(2) 0.0524(2) 0.0703(6) Uani 1 1 d . .
H1 H 0.5311 -0.2435 0.0070 0.084 Uiso 1 1 calc R U
C2 C 0.5102(2) -0.2785(2) 0.1717(2) 0.0678(6) Uani 1 1 d . .
H24 H 0.4462 -0.3539 0.2041 0.081 Uiso 1 1 calc R U
C3 C 0.5518(2) -0.23321(19) 0.24128(17) 0.0529(5) Uani 1 1 d . .
H23 H 0.5160 -0.2775 0.3208 0.064 Uiso 1 1 calc R U
C4 C 0.64911(18) -0.11911(16) 0.19199(14) 0.0401(4) Uani 1 1 d . .
C5 C 0.69485(17) -0.06499(15) 0.25952(13) 0.0375(4) Uani 1 1 d . .
H22 H 0.6555 -0.1032 0.3398 0.045 Uiso 1 1 calc R U
C6 C 0.79468(17) 0.04118(14) 0.20953(12) 0.0324(3) Uani 1 1 d . .
C7 C 0.85086(17) 0.10762(13) 0.27247(12) 0.0308(3) Uani 1 1 d . .
H18 H 0.9575 0.1166 0.2365 0.037 Uiso 1 1 calc R U
C8 C 0.80143(15) 0.24952(13) 0.26483(12) 0.0274(3) Uani 1 1 d . .
C9 C 0.80600(15) 0.25894(13) 0.37877(12) 0.0275(3) Uani 1 1 d . .
C10 C 0.96147(17) 0.29993(15) 0.36423(13) 0.0322(3) Uani 1 1 d . .
C11 C 0.96567(18) 0.43656(15) 0.36280(13) 0.0366(4) Uani 1 1 d . .
C12 C 1.0840(2) 0.51916(18) 0.34076(15) 0.0501(5) Uani 1 1 d . .
H11 H 1.1779 0.4935 0.3199 0.060 Uiso 1 1 calc R U
C13 C 1.0568(3) 0.64080(19) 0.35101(18) 0.0629(6) Uani 1 1 d . .
H2 H 1.1342 0.6988 0.3353 0.076 Uiso 1 1 calc R U
C14 C 0.7183(3) -0.0337(2) -0.12938(18) 0.0751(7) Uani 1 1 d . .
H4 H 0.7048 -0.0923 -0.1662 0.113 Uiso 1 1 calc R U
H25 H 0.8202 -0.0067 -0.1571 0.113 Uiso 1 1 calc R U
H3 H 0.6668 0.0419 -0.1473 0.113 Uiso 1 1 calc R U
C15 C 0.6606(2) -0.1026(2) -0.00045(17) 0.0545(5) Uani 1 1 d . .
C16 C 0.7501(2) 0.09897(16) 0.57481(13) 0.0434(4) Uani 1 1 d . .
H7 H 0.8487 0.0893 0.5690 0.065 Uiso 1 1 calc R U
H5 H 0.6904 0.0188 0.6268 0.065 Uiso 1 1 calc R U
H6 H 0.7145 0.1689 0.6038 0.065 Uiso 1 1 calc R U
C17 C 0.80743(19) 0.03440(15) 0.40340(13) 0.0388(4) Uani 1 1 d . .
H8 H 0.7366 -0.0398 0.4301 0.047 Uiso 1 1 calc R U
H9 H 0.8921 0.0027 0.4198 0.047 Uiso 1 1 calc R U
C18 C 0.71927(18) 0.36849(15) 0.41645(13) 0.0343(4) Uani 1 1 d . .
C19 C 0.82536(19) 0.47517(15) 0.39407(13) 0.0383(4) Uani 1 1 d . .
C20 C 0.7990(2) 0.59739(18) 0.40713(17) 0.0560(5) Uani 1 1 d . .
H12 H 0.7051 0.6229 0.4305 0.067 Uiso 1 1 calc R U
C21 C 0.9175(3) 0.67850(19) 0.38403(19) 0.0669(6) Uani 1 1 d . .
H10 H 0.9032 0.7609 0.3909 0.080 Uiso 1 1 calc R U
C22 C 0.65569(16) 0.27073(13) 0.25469(12) 0.0286(3) Uani 1 1 d . .
C23 C 0.51858(17) 0.20748(15) 0.32450(14) 0.0374(4) Uani 1 1 d . .
H17 H 0.5041 0.1373 0.3922 0.045 Uiso 1 1 calc R U
C24 C 0.40212(18) 0.24991(16) 0.29248(15) 0.0435(4) Uani 1 1 d . .
H13 H 0.3088 0.2088 0.3396 0.052 Uiso 1 1 calc R U
C25 C 0.42414(19) 0.35259(17) 0.19131(16) 0.0461(4) Uani 1 1 d . .
H14 H 0.3453 0.3785 0.1704 0.055 Uiso 1 1 calc R U
C26 C 0.56100(18) 0.41823(16) 0.11994(14) 0.0425(4) Uani 1 1 d . .
H15 H 0.5755 0.4879 0.0519 0.051 Uiso 1 1 calc R U
C27 C 0.67462(16) 0.37591(14) 0.15406(12) 0.0308(3) Uani 1 1 d . .
C28 C 0.90310(17) 0.35985(14) 0.15589(12) 0.0306(3) Uani 1 1 d . .
C29 C 0.84952(18) 0.09258(15) 0.08536(13) 0.0371(4) Uani 1 1 d . .
C30 C 1.0094(3) 0.25546(19) -0.08600(15) 0.0661(6) Uani 1 1 d . .
H19 H 1.0384 0.1904 -0.1224 0.099 Uiso 1 1 calc R U
H20 H 1.0917 0.3168 -0.1104 0.099 Uiso 1 1 calc R U
H21 H 0.9344 0.3009 -0.1078 0.099 Uiso 1 1 calc R U
C31 C 0.70623(19) -0.05494(17) 0.07069(14) 0.0424(4) Uani 1 1 d . .

loop_
_atom_site_aniso_label
_atom_site_aniso_U_11
_atom_site_aniso_U_22
_atom_site_aniso_U_33
_atom_site_aniso_U_23
_atom_site_aniso_U_13
_atom_site_aniso_U_12
O1 0.0340(8) 0.0694(9) 0.0586(8) -0.0340(7) -0.0114(6) 0.0143(6)
O2 0.0329(7) 0.0487(7) 0.0687(8) -0.0201(6) -0.0245(6) 0.0098(6)
O3 0.0283(6) 0.0460(6) 0.0349(6) -0.0040(5) -0.0076(5) -0.0077(5)
O4 0.0629(8) 0.0436(7) 0.0288(6) -0.0106(5) -0.0051(5) -0.0074(6)
N1 0.0363(8) 0.0307(6) 0.0249(6) -0.0049(5) -0.0117(5) -0.0015(5)
N2 0.0341(8) 0.0316(7) 0.0290(6) 0.0019(5) -0.0096(6) -0.0023(6)
N3 0.0564(10) 0.0438(8) 0.0329(7) -0.0166(6) -0.0176(7) 0.0093(7)
C1 0.0762(16) 0.0863(16) 0.0734(15) -0.0526(13) -0.0332(13) 0.0031(13)
C2 0.0652(14) 0.0705(14) 0.0745(15) -0.0423(12) -0.0169(11) -0.0123(11)
C3 0.0511(12) 0.0542(11) 0.0534(11) -0.0267(9) -0.0119(9) -0.0035(9)
C4 0.0389(10) 0.0432(9) 0.0414(9) -0.0216(7) -0.0128(8) 0.0045(8)
C5 0.0398(10) 0.0404(9) 0.0303(8) -0.0137(7) -0.0098(7) 0.0031(7)
C6 0.0334(9) 0.0341(8) 0.0301(7) -0.0133(6) -0.0112(7) 0.0075(7)
C7 0.0310(9) 0.0299(7) 0.0298(7) -0.0090(6) -0.0110(6) 0.0041(6)
C8 0.0246(8) 0.0282(7) 0.0255(7) -0.0050(6) -0.0087(6) -0.0008(6)
C9 0.0243(8) 0.0289(7) 0.0275(7) -0.0081(6) -0.0091(6) 0.0023(6)
C10 0.0285(9) 0.0362(8) 0.0325(8) -0.0110(6) -0.0131(7) 0.0034(7)
C11 0.0427(10) 0.0357(8) 0.0327(8) -0.0095(6) -0.0172(7) -0.0023(7)
C12 0.0547(12) 0.0503(11) 0.0473(10) -0.0154(8) -0.0210(9) -0.0106(9)
C13 0.0865(17) 0.0469(11) 0.0614(13) -0.0135(10) -0.0367(12) -0.0188(11)
C14 0.1007(19) 0.0919(16) 0.0544(12) -0.0399(12) -0.0406(13) 0.0145(14)
C15 0.0622(13) 0.0662(12) 0.0517(11) -0.0348(10) -0.0275(10) 0.0127(10)
C16 0.0554(11) 0.0437(9) 0.0292(8) -0.0075(7) -0.0180(8) -0.0005(8)
C17 0.0544(11) 0.0308(8) 0.0345(8) -0.0085(6) -0.0230(8) 0.0041(7)
C18 0.0331(9) 0.0418(9) 0.0294(7) -0.0132(6) -0.0129(7) 0.0086(7)
C19 0.0500(11) 0.0342(8) 0.0369(8) -0.0135(7) -0.0225(8) 0.0076(7)
C20 0.0772(15) 0.0433(10) 0.0636(12) -0.0262(9) -0.0387(11) 0.0203(10)
C21 0.107(2) 0.0389(10) 0.0743(14) -0.0257(10) -0.0501(14) 0.0091(12)
C22 0.0289(8) 0.0276(7) 0.0288(7) -0.0080(6) -0.0117(6) 0.0007(6)
C23 0.0307(9) 0.0367(8) 0.0385(8) -0.0059(7) -0.0121(7) -0.0020(7)
C24 0.0280(9) 0.0464(10) 0.0538(10) -0.0141(8) -0.0154(8) -0.0006(7)
C25 0.0393(10) 0.0537(10) 0.0566(11) -0.0208(9) -0.0294(9) 0.0120(8)
C26 0.0452(11) 0.0438(9) 0.0392(9) -0.0075(7) -0.0231(8) 0.0082(8)
C27 0.0308(9) 0.0304(7) 0.0298(7) -0.0085(6) -0.0116(6) 0.0008(6)
C28 0.0311(9) 0.0305(7) 0.0257(7) -0.0073(6) -0.0073(6) -0.0021(6)
C29 0.0442(10) 0.0331(8) 0.0316(8) -0.0123(7) -0.0111(7) 0.0061(7)
C30 0.0903(17) 0.0531(11) 0.0312(9) -0.0070(8) -0.0028(10) -0.0080(11)
C31 0.0482(11) 0.0459(10) 0.0412(9) -0.0231(8) -0.0194(8) 0.0115(8)

loop_
_atom_type_symbol
_atom_type_description
_atom_type_scat_dispersion_real
_atom_type_scat_dispersion_imag
_atom_type_scat_source
C C 0.0033 0.0016 'International Tables Vol C Tables 4.2.6.8 and 6.1.1.4'
H H 0.0000 0.0000 'International Tables Vol C Tables 4.2.6.8 and 6.1.1.4'
N N 0.0061 0.0033 'International Tables Vol C Tables 4.2.6.8 and 6.1.1.4'
O O 0.0106 0.0060 'International Tables Vol C Tables 4.2.6.8 and 6.1.1.4'

loop_
_geom_angle_atom_site_label_1
_geom_angle_atom_site_label_2
_geom_angle_atom_site_label_3
_geom_angle
C29 O4 C30 117.45(14)
C9 N1 C16 116.04(12)
C9 N1 C17 107.88(11)
C16 N1 C17 114.53(12)
C28 N2 C27 111.92(12)
C28 N2 H16 124.0
C27 N2 H16 124.0
C29 N3 C31 117.93(14)
C15 C1 C2 122.37(18)
C15 C1 H1 118.8
C2 C1 H1 118.8
C3 C2 C1 120.39(19)
C3 C2 H24 119.8
C1 C2 H24 119.8
C2 C3 C4 119.69(18)
C2 C3 H23 120.2
C4 C3 H23 120.2
C3 C4 C31 119.69(15)
C3 C4 C5 122.69(15)
C31 C4 C5 117.62(15)
C6 C5 C4 121.61(14)
C6 C5 H22 119.2
C4 C5 H22 119.2
C5 C6 C29 114.99(14)
C5 C6 C7 126.26(13)
C29 C6 C7 118.75(13)
C6 C7 C17 115.89(12)
C6 C7 C8 114.61(12)
C17 C7 C8 103.99(11)
C6 C7 H18 107.3
C17 C7 H18 107.3
C8 C7 H18 107.3
C22 C8 C28 102.05(11)
C22 C8 C9 114.05(11)
C28 C8 C9 111.96(11)
C22 C8 C7 114.62(11)
C28 C8 C7 113.69(11)
C9 C8 C7 101.00(10)
N1 C9 C10 115.13(12)
N1 C9 C18 112.62(12)
C10 C9 C18 101.90(11)
N1 C9 C8 101.87(11)
C10 C9 C8 112.27(11)
C18 C9 C8 113.55(11)
O2 C10 C11 127.01(14)
O2 C10 C9 124.57(14)
C11 C10 C9 107.98(13)
C12 C11 C19 121.19(16)
C12 C11 C10 129.03(16)
C19 C11 C10 109.70(14)
C13 C12 C11 117.37(19)
C13 C12 H11 121.3
C11 C12 H11 121.3
C21 C13 C12 121.58(19)
C21 C13 H2 119.2
C12 C13 H2 119.2
C15 C14 H4 109.5
C15 C14 H25 109.5
H4 C14 H25 109.5
C15 C14 H3 109.5
H4 C14 H3 109.5
H25 C14 H3 109.5
C1 C15 C31 117.92(18)
C1 C15 C14 121.63(18)
C31 C15 C14 120.44(18)
N1 C16 H7 109.5
N1 C16 H5 109.5
H7 C16 H5 109.5
N1 C16 H6 109.5
H7 C16 H6 109.5
H5 C16 H6 109.5
N1 C17 C7 106.32(12)
N1 C17 H8 110.5
C7 C17 H8 110.5
N1 C17 H9 110.5
C7 C17 H9 110.5
H8 C17 H9 108.7
O1 C18 C19 126.77(15)
O1 C18 C9 125.40(14)
C19 C18 C9 107.78(13)
C11 C19 C20 120.75(16)
C11 C19 C18 110.52(13)
C20 C19 C18 128.61(17)
C21 C20 C19 117.32(19)
C21 C20 H12 121.3
C19 C20 H12 121.3
C20 C21 C13 121.73(18)
C20 C21 H10 119.1
C13 C21 H10 119.1
C23 C22 C27 119.42(14)
C23 C22 C8 132.04(13)
C27 C22 C8 108.53(12)
C22 C23 C24 119.14(15)
C22 C23 H17 120.4
C24 C23 H17 120.4
C25 C24 C23 120.34(16)
C25 C24 H13 119.8
C23 C24 H13 119.8
C24 C25 C26 121.57(15)
C24 C25 H14 119.2
C26 C25 H14 119.2
C27 C26 C25 117.19(15)
C27 C26 H15 121.4
C25 C26 H15 121.4
C26 C27 C22 122.32(14)
C26 C27 N2 128.05(14)
C22 C27 N2 109.62(13)
O3 C28 N2 126.17(13)
O3 C28 C8 125.95(13)
N2 C28 C8 107.84(12)
N3 C29 O4 119.63(14)
N3 C29 C6 126.43(15)
O4 C29 C6 113.94(14)
O4 C30 H19 109.5
O4 C30 H20 109.5
H19 C30 H20 109.5
O4 C30 H21 109.5
H19 C30 H21 109.5
H20 C30 H21 109.5
N3 C31 C4 121.27(14)
N3 C31 C15 118.82(16)
C4 C31 C15 119.89(16)

loop_
_geom_bond_atom_site_label_1
_geom_bond_atom_site_label_2
_geom_bond_distance
O1 C18 1.2055(18)
O2 C10 1.2073(18)
O3 C28 1.2222(18)
O4 C29 1.3535(19)
O4 C30 1.432(2)
N1 C9 1.4483(18)
N1 C16 1.4574(19)
N1 C17 1.4610(19)
N2 C28 1.3493(19)
N2 C27 1.4036(19)
N2 H16 0.8600
N3 C29 1.298(2)
N3 C31 1.371(2)
C1 C15 1.371(3)
C1 C2 1.395(3)
C1 H1 0.9300
C2 C3 1.364(3)
C2 H24 0.9300
C3 C4 1.409(2)
C3 H23 0.9300
C4 C31 1.412(2)
C4 C5 1.424(2)
C5 C6 1.359(2)
C5 H22 0.9300
C6 C29 1.434(2)
C6 C7 1.519(2)
C7 C17 1.542(2)
C7 C8 1.582(2)
C7 H18 0.9800
C8 C22 1.507(2)
C8 C28 1.5486(19)
C8 C9 1.5631(19)
C9 C10 1.550(2)
C9 C18 1.550(2)
C10 C11 1.480(2)
C11 C12 1.389(2)
C11 C19 1.390(2)
C12 C13 1.379(3)
C12 H11 0.9300
C13 C21 1.378(3)
C13 H2 0.9300
C14 C15 1.503(3)
C14 H4 0.9600
C14 H25 0.9600
C14 H3 0.9600
C15 C31 1.422(2)
C16 H7 0.9600
C16 H5 0.9600
C16 H6 0.9600
C17 H8 0.9700
C17 H9 0.9700
C18 C19 1.476(2)
C19 C20 1.398(2)
C20 C21 1.376(3)
C20 H12 0.9300
C21 H10 0.9300
C22 C23 1.377(2)
C22 C27 1.3917(19)
C23 C24 1.389(2)
C23 H17 0.9300
C24 C25 1.377(2)
C24 H13 0.9300
C25 C26 1.386(2)
C25 H14 0.9300
C26 C27 1.377(2)
C26 H15 0.9300
C30 H19 0.9600
C30 H20 0.9600
C30 H21 0.9600

loop_
_geom_hbond_atom_site_label_D
_geom_hbond_atom_site_label_H
_geom_hbond_atom_site_label_A
_geom_hbond_distance_DH
_geom_hbond_distance_HA
_geom_hbond_distance_DA
_geom_hbond_angle_DHA
_geom_hbond_site_symmetry_A
N2 H16 O3 0.86 2.04 2.8732(15) 163.6 2_765

loop_
_geom_torsion_atom_site_label_1
_geom_torsion_atom_site_label_2
_geom_torsion_atom_site_label_3
_geom_torsion_atom_site_label_4
_geom_torsion
C15 C1 C2 C3 1.8(4)
C1 C2 C3 C4 -0.2(3)
C2 C3 C4 C31 -1.9(3)
C2 C3 C4 C5 178.75(18)
C3 C4 C5 C6 176.50(16)
C31 C4 C5 C6 -2.8(2)
C4 C5 C6 C29 -0.3(2)
C4 C5 C6 C7 179.62(14)
C5 C6 C7 C17 9.9(2)
C29 C6 C7 C17 -170.15(14)
C5 C6 C7 C8 -111.29(17)
C29 C6 C7 C8 68.65(17)
C6 C7 C8 C22 30.10(17)
C17 C7 C8 C22 -97.43(14)
C6 C7 C8 C28 -86.76(15)
C17 C7 C8 C28 145.72(13)
C6 C7 C8 C9 153.17(12)
C17 C7 C8 C9 25.64(14)
C16 N1 C9 C10 50.82(18)
C17 N1 C9 C10 -79.20(15)
C16 N1 C9 C18 -65.41(17)
C17 N1 C9 C18 164.56(12)
C16 N1 C9 C8 172.58(12)
C17 N1 C9 C8 42.56(14)
C22 C8 C9 N1 82.43(13)
C28 C8 C9 N1 -162.33(11)
C7 C8 C9 N1 -41.03(13)
C22 C8 C9 C10 -153.86(12)
C28 C8 C9 C10 -38.62(16)
C7 C8 C9 C10 82.68(13)
C22 C8 C9 C18 -38.93(16)
C28 C8 C9 C18 76.31(15)
C7 C8 C9 C18 -162.39(12)
N1 C9 C10 O2 36.7(2)
C18 C9 C10 O2 158.86(15)
C8 C9 C10 O2 -79.30(18)
N1 C9 C10 C11 -136.26(13)
C18 C9 C10 C11 -14.05(14)
C8 C9 C10 C11 107.79(13)
O2 C10 C11 C12 14.1(3)
C9 C10 C11 C12 -173.22(16)
O2 C10 C11 C19 -162.77(16)
C9 C10 C11 C19 9.92(17)
C19 C11 C12 C13 -0.1(2)
C10 C11 C12 C13 -176.61(16)
C11 C12 C13 C21 1.3(3)
C2 C1 C15 C31 -1.1(3)
C2 C1 C15 C14 179.0(2)
C9 N1 C17 C7 -25.90(16)
C16 N1 C17 C7 -156.76(13)
C6 C7 C17 N1 -128.36(13)
C8 C7 C17 N1 -1.64(16)
N1 C9 C18 O1 -40.0(2)
C10 C9 C18 O1 -163.88(15)
C8 C9 C18 O1 75.17(19)
N1 C9 C18 C19 137.41(13)
C10 C9 C18 C19 13.50(14)
C8 C9 C18 C19 -107.46(13)
C12 C11 C19 C20 -1.7(2)
C10 C11 C19 C20 175.49(15)
C12 C11 C19 C18 -178.05(14)
C10 C11 C19 C18 -0.90(18)
O1 C18 C19 C11 168.87(15)
C9 C18 C19 C11 -8.46(17)
O1 C18 C19 C20 -7.2(3)
C9 C18 C19 C20 175.51(16)
C11 C19 C20 C21 2.1(3)
C18 C19 C20 C21 177.82(17)
C19 C20 C21 C13 -1.0(3)
C12 C13 C21 C20 -0.7(3)
C28 C8 C22 C23 -178.76(15)
C9 C8 C22 C23 -57.8(2)
C7 C8 C22 C23 57.9(2)
C28 C8 C22 C27 0.81(15)
C9 C8 C22 C27 121.74(13)
C7 C8 C22 C27 -122.53(13)
C27 C22 C23 C24 0.3(2)
C8 C22 C23 C24 179.82(15)
C22 C23 C24 C25 1.0(3)
C23 C24 C25 C26 -1.4(3)
C24 C25 C26 C27 0.4(3)
C25 C26 C27 C22 0.9(2)
C25 C26 C27 N2 -177.92(15)
C23 C22 C27 C26 -1.3(2)
C8 C22 C27 C26 179.10(14)
C23 C22 C27 N2 177.76(13)
C8 C22 C27 N2 -1.88(16)
C28 N2 C27 C26 -178.70(15)
C28 N2 C27 C22 2.35(17)
C27 N2 C28 O3 -179.30(14)
C27 N2 C28 C8 -1.75(16)
C22 C8 C28 O3 178.11(14)
C9 C8 C28 O3 55.75(19)
C7 C8 C28 O3 -57.92(19)
C22 C8 C28 N2 0.55(14)
C9 C8 C28 N2 -121.81(13)
C7 C8 C28 N2 124.52(13)
C31 N3 C29 O4 176.84(14)
C31 N3 C29 C6 -2.7(2)
C30 O4 C29 N3 4.2(2)
C30 O4 C29 C6 -176.24(15)
C5 C6 C29 N3 3.3(2)
C7 C6 C29 N3 -176.63(15)
C5 C6 C29 O4 -176.23(14)
C7 C6 C29 O4 3.8(2)
C29 N3 C31 C4 -0.9(2)
C29 N3 C31 C15 -179.34(16)
C3 C4 C31 N3 -175.78(16)
C5 C4 C31 N3 3.6(2)
C3 C4 C31 C15 2.6(3)
C5 C4 C31 C15 -178.05(16)
C1 C15 C31 N3 177.34(18)
C14 C15 C31 N3 -2.8(3)
C1 C15 C31 C4 -1.1(3)
C14 C15 C31 C4 178.81(18)
